data_4328836
loop_
_publ_author_name
'Yuri V. Mironov'
'Yakov M. Gayfulin'
'Svetlana G. Kozlova'
'Anton I. Smolentsev'
'Maria S. Tarasenko'
'Anton S. Nizovtsev'
'Vladimir E. Fedorov'

_publ_contact_author_address
;Nikolaev Institute of Inorganic Chemistry,
SB Russian Academy of Sciences,
Akad. Lavrentiev prospekt 3,
Novosibirsk,
630090, Russian Federation 
;
_publ_contact_author_email yuri@niic.nsc.ru
_publ_contact_author_fax '+7 (383) 3309489'
_publ_contact_author_name 'Prof. Y.V. Mironov'
_publ_contact_author_phone '+7 (383) 3309466'
_publ_section_title
;
 Selective Two-Step Oxidation of \m2-S Ligands in Trigonal Prismatic Unit
 {Re3(\m6-C)(\m2-S)3Re3} of the Bioctahedral Cluster Anion
 [Re12CS17(CN)6]6-
;
_journal_name_full 'Inorganic Chemistry'
_journal_page_first 4359
_journal_page_last 4367
_journal_paper_doi 10.1021/ic300051w
_journal_volume 51
_journal_year 2012
_chemical_formula_moiety '(C7 H12 Cu N10 O7 Re12 S17)0.4,(C7 N6 O6 Re12 S17)0.6, (Cu H15 N5)2.6, 5(H2 O)'
_chemical_formula_sum 'C7 H53.8 Cu3 N20.6 O11.4 Re12 S17'
_chemical_formula_weight 3579.35
_chemical_name_systematic
; 
 ? 
;
_space_group_IT_number 14
_symmetry_cell_setting monoclinic
_symmetry_space_group_name_Hall '-P 2ybc'
_symmetry_space_group_name_H-M 'P 1 21/c 1'
_atom_sites_solution_hydrogens geom
_atom_sites_solution_primary direct
_atom_sites_solution_secondary difmap
_audit_creation_method SHELXL-97
_cell_angle_alpha 90.00
_cell_angle_beta 126.296(2)
_cell_angle_gamma 90.00
_cell_formula_units_Z 4
_cell_length_a 16.0539(5)
_cell_length_b 19.4392(6)
_cell_length_c 25.4215(7)
_cell_measurement_reflns_used 9909
_cell_measurement_temperature 150(2)
_cell_measurement_theta_max 27.45
_cell_measurement_theta_min 2.53
_cell_volume 6394.1(4)
_computing_cell_refinement 'SAINT (Bruker, 2004)'
_computing_data_collection 'APEX2 (Bruker, 2004)'
_computing_data_reduction 'SAINT (Bruker, 2004)'
_computing_molecular_graphics 'SHELXTL (Bruker, 2004)'
_computing_publication_material 'SHELXTL (Bruker, 2004)'
_computing_structure_refinement 'SHELXTL (Bruker, 2004)'
_computing_structure_solution 'SHELXTL (Bruker, 2004)'
_diffrn_ambient_temperature 150(2)
_diffrn_detector_area_resol_mean 25
_diffrn_measured_fraction_theta_full 0.999
_diffrn_measured_fraction_theta_max 0.996
_diffrn_measurement_device_type 'Bruker Nonius X8Apex CCD area-detector'
_diffrn_measurement_method '\f scans'
_diffrn_radiation_monochromator graphite
_diffrn_radiation_source 'fine-focus sealed tube'
_diffrn_radiation_type MoK\a
_diffrn_radiation_wavelength 0.71073
_diffrn_reflns_av_R_equivalents 0.0549
_diffrn_reflns_av_sigmaI/netI 0.0531
_diffrn_reflns_limit_h_max 20
_diffrn_reflns_limit_h_min -19
_diffrn_reflns_limit_k_max 25
_diffrn_reflns_limit_k_min -18
_diffrn_reflns_limit_l_max 29
_diffrn_reflns_limit_l_min -33
_diffrn_reflns_number 48415
_diffrn_reflns_theta_full 25.25
_diffrn_reflns_theta_max 27.54
_diffrn_reflns_theta_min 1.89
_diffrn_standards_decay_% 0
_diffrn_standards_number 0
_exptl_absorpt_coefficient_mu 24.183
_exptl_absorpt_correction_T_max 0.3248
_exptl_absorpt_correction_T_min 0.1594
_exptl_absorpt_correction_type multi-scan
_exptl_absorpt_process_details 'SADABS (Bruker, 2004)'
_exptl_crystal_colour green
_exptl_crystal_density_diffrn 3.697
_exptl_crystal_description block
_exptl_crystal_F_000 6321
_exptl_crystal_size_max 0.12
_exptl_crystal_size_mid 0.06
_exptl_crystal_size_min 0.06
_refine_diff_density_max 4.492
_refine_diff_density_min -3.150
_refine_diff_density_rms 0.322
_refine_ls_extinction_method none
_refine_ls_goodness_of_fit_ref 1.090
_refine_ls_hydrogen_treatment constr
_refine_ls_matrix_type full
_refine_ls_number_parameters 706
_refine_ls_number_reflns 14705
_refine_ls_number_restraints 49
_refine_ls_restrained_S_all 1.090
_refine_ls_R_factor_all 0.0798
_refine_ls_R_factor_gt 0.0458
_refine_ls_shift/su_max 0.001
_refine_ls_shift/su_mean 0.000
_refine_ls_structure_factor_coef Fsqd
_refine_ls_weighting_details 'calc w=1/[\s^2^(Fo^2^)+(0.0528P)^2^+48.1021P] where P=(Fo^2^+2Fc^2^)/3'
_refine_ls_weighting_scheme calc
_refine_ls_wR_factor_gt 0.1143
_refine_ls_wR_factor_ref 0.1249
_reflns_number_gt 10120
_reflns_number_total 14705
_reflns_threshold_expression >2sigma(I)
_cod_data_source_file ic300051w_si_001_3.cif
_cod_data_source_block compound7
_cod_depositor_comments
;
 Marking attached hydrogen atoms.

 Antanas Vaitkus,
 2017-10-20
;
_cod_original_cell_volume 6394.1(3)
_cod_original_sg_symbol_H-M 'P 21/c'
_cod_database_code 4328836

loop_
_symmetry_equiv_pos_as_xyz
'x, y, z'
'-x, y+1/2, -z+1/2'
'-x, -y, -z'
'x, -y-1/2, z-1/2'

loop_
_atom_site_label
_atom_site_type_symbol
_atom_site_fract_x
_atom_site_fract_y
_atom_site_fract_z
_atom_site_U_iso_or_equiv
_atom_site_adp_type
_atom_site_occupancy
_atom_site_symmetry_multiplicity
_atom_site_calc_flag
_atom_site_refinement_flags
_atom_site_disorder_assembly
_atom_site_disorder_group
_atom_site_attached_hydrogens
Re1 Re -0.03722(4) 0.22058(3) -0.18756(3) 0.04103(15) Uani 1 1 d . A . 0
Cu1 Cu -0.27464(19) 0.14523(12) -0.01296(12) 0.0682(6) Uani 1 1 d . . . 0
S1 S -0.1649(3) 0.1326(2) -0.22079(19) 0.0468(10) Uani 1 1 d . . . 0
O1 O 0.3612(12) 0.1355(8) -0.0894(8) 0.093(5) Uani 1 1 d . . . 0
N1 N -0.1654(14) 0.2848(12) -0.3355(8) 0.108(7) Uani 1 1 d . . . 0
C1 C -0.1210(12) 0.2606(9) -0.2816(8) 0.055(4) Uani 1 1 d . . . 0
Re2 Re -0.08369(4) 0.17584(3) -0.11168(3) 0.03574(14) Uani 1 1 d . A . 0
Cu2 Cu 0.62463(15) 0.58015(10) 0.17055(10) 0.0542(5) Uani 1 1 d . . . 0
S2 S -0.1219(3) 0.2907(2) -0.15438(19) 0.0466(9) Uani 1 1 d . A . 0
O2 O 0.3194(13) 0.2542(7) -0.1274(8) 0.094(5) Uani 1 1 d . . . 0
N2 N -0.2897(9) 0.1669(8) -0.1168(7) 0.063(4) Uani 1 1 d . . . 0
C2 C -0.2201(11) 0.1695(8) -0.1174(7) 0.044(4) Uani 1 1 d . . . 0
Re3 Re 0.01075(4) 0.09572(3) -0.14224(3) 0.03570(14) Uani 1 1 d . A . 0
Cu3 Cu 0.8094(6) 0.0088(4) 0.2610(4) 0.100(2) Uani 0.40 1 d PD A 1 0
S3 S 0.0549(3) 0.1434(2) -0.21042(18) 0.0449(9) Uani 1 1 d . . . 0
O3 O 0.108(3) 0.440(2) -0.052(2) 0.167(16) Uani 0.60 1 d PU A 2 0
N3 N -0.0336(10) -0.0569(8) -0.2051(8) 0.072(5) Uani 1 1 d . . . 0
C3 C -0.0191(11) -0.0024(8) -0.1837(7) 0.044(4) Uani 1 1 d . . . 0
Re4 Re 0.15616(4) 0.18813(3) -0.10063(3) 0.03485(13) Uani 1 1 d . A . 0
Cu4 Cu 0.8837(4) -0.0602(3) 0.2947(3) 0.0965(16) Uani 0.60 1 d PD B 2 0
S4 S -0.0313(2) 0.06040(18) -0.06957(17) 0.0353(8) Uani 1 1 d . . . 0
O4 O 0.044(3) 0.3960(19) 0.009(2) 0.137(13) Uani 0.60 1 d PU A 2 0
Re5 Re 0.05918(4) 0.27026(3) -0.06918(3) 0.03679(14) Uani 1 1 d . . . 0
S5 S 0.1899(2) 0.07150(18) -0.05913(17) 0.0354(8) Uani 1 1 d . . . 0
O5 O 0.162(2) 0.4737(14) -0.0115(15) 0.056(7) Uani 0.40 1 d P A 1 0
Re6 Re 0.10854(4) 0.14218(3) -0.02313(3) 0.03013(12) Uani 1 1 d . A . 0
S6 S 0.1007(3) 0.3033(2) -0.14313(19) 0.0459(9) Uani 1 1 d . A . 0
O6 O 0.106(3) 0.4226(18) 0.0533(17) 0.071(10) Uani 0.40 1 d P A 1 0
Re7 Re 0.46211(4) 0.33643(3) 0.09701(3) 0.04166(15) Uani 1 1 d . . . 0
S7 S 0.0136(2) 0.21972(18) -0.00213(17) 0.0356(8) Uani 1 1 d . A . 0
O7 O 0.0373(17) 0.3773(12) -0.0493(12) 0.028(5) Uani 0.40 1 d PU A 1 0
N7 N 0.5974(13) 0.4635(10) 0.0986(11) 0.096(6) Uani 1 1 d . . . 0
C7 C 0.5490(13) 0.4182(9) 0.0982(9) 0.058(5) Uani 1 1 d . A . 0
Re8 Re 0.50505(4) 0.21043(3) 0.13911(3) 0.03942(15) Uani 1 1 d . A . 0
S8 S 0.5905(3) 0.3074(2) 0.2103(2) 0.0499(10) Uani 1 1 d . A . 0
O8 O 0.1641(8) 0.1027(6) 0.1231(5) 0.053(3) Uani 1 1 d . A . 0
N8 N 0.7011(15) 0.1113(10) 0.2143(9) 0.110(6) Uani 1 1 d D . . 0
C8 C 0.6346(12) 0.1493(9) 0.1879(9) 0.061(5) Uani 1 1 d . A . 0
Re9 Re 0.41433(4) 0.29082(3) 0.17237(3) 0.03915(15) Uani 1 1 d . A . 0
S9 S 0.3742(3) 0.4054(2) 0.1287(2) 0.0496(10) Uani 1 1 d . A . 0
O9 O 0.2492(7) 0.0256(5) 0.0924(5) 0.043(2) Uani 1 1 d . A . 0
N9 N 0.4590(12) 0.3411(9) 0.3087(8) 0.075(5) Uani 1 1 d . A . 0
C9 C 0.4431(11) 0.3216(9) 0.2612(8) 0.051(4) Uani 1 1 d . . . 0
Re10 Re 0.36056(4) 0.23525(3) 0.01564(3) 0.03475(13) Uani 1 1 d . A . 0
S10 S 0.4524(3) 0.1717(2) 0.20538(17) 0.0424(9) Uani 1 1 d . . . 0
C10 C 0.2109(10) 0.2257(7) -0.0048(7) 0.037(3) Uani 1 1 d . A . 0
Re11 Re 0.26778(4) 0.31800(3) 0.04966(3) 0.03632(14) Uani 1 1 d . A . 0
S11 S 0.5413(3) 0.2561(2) 0.06655(19) 0.0444(9) Uani 1 1 d . A . 0
N11 N -0.3744(12) 0.0647(7) -0.0627(8) 0.077(5) Uani 1 1 d . . . 0
H11A H -0.4100 0.0559 -0.0459 0.115 Uiso 1 1 calc R . . 0
H11B H -0.3378 0.0267 -0.0585 0.115 Uiso 1 1 calc R . . 0
H11C H -0.4195 0.0759 -0.1056 0.115 Uiso 1 1 calc R . . 0
Re12 Re 0.31171(4) 0.18899(3) 0.09227(3) 0.03126(13) Uani 1 1 d . A . 0
S12 S 0.2348(3) 0.27079(19) 0.12336(17) 0.0380(8) Uani 1 1 d . . . 0
N12 N -0.1460(11) 0.0866(8) 0.0202(8) 0.073(5) Uani 1 1 d . . . 0
H12A H -0.0993 0.1120 0.0192 0.110 Uiso 1 1 calc R . . 0
H12B H -0.1643 0.0490 -0.0057 0.110 Uiso 1 1 calc R . . 0
H12C H -0.1173 0.0730 0.0620 0.110 Uiso 1 1 calc R . . 0
S13 S 0.4035(2) 0.12111(19) 0.06231(17) 0.0371(8) Uani 1 1 d . . . 0
N13 N -0.1780(14) 0.2262(8) 0.0372(9) 0.089(6) Uani 1 1 d . . . 0
H13A H -0.1689 0.2507 0.0104 0.134 Uiso 1 1 calc R . . 0
H13B H -0.1158 0.2102 0.0719 0.134 Uiso 1 1 calc R . . 0
H13C H -0.2061 0.2539 0.0518 0.134 Uiso 1 1 calc R . . 0
S14 S 0.3227(3) 0.3552(2) -0.0158(2) 0.0453(9) Uani 1 1 d . A . 0
N14 N -0.3969(14) 0.2051(8) -0.0431(10) 0.096(6) Uani 1 1 d . . . 0
H14A H -0.3963 0.2422 -0.0646 0.144 Uiso 1 1 calc R . . 0
H14B H -0.3939 0.2195 -0.0079 0.144 Uiso 1 1 calc R . . 0
H14C H -0.4561 0.1807 -0.0703 0.144 Uiso 1 1 calc R . . 0
S15 S 0.3149(4) 0.1996(2) -0.0892(3) 0.0648(12) Uani 1 1 d . . . 0
N15 N -0.2688(13) 0.1065(8) 0.0815(7) 0.075(5) Uani 1 1 d . . . 0
H15A H -0.2397 0.1399 0.1126 0.113 Uiso 1 1 calc R . . 0
H15B H -0.2304 0.0674 0.0982 0.113 Uiso 1 1 calc R . . 0
H15C H -0.3341 0.0979 0.0686 0.113 Uiso 1 1 calc R . . 0
S16 S 0.1019(12) 0.3794(7) -0.0177(7) 0.103(4) Uani 0.60 1 d P A 2 0
S17 S 0.1401(9) 0.4062(5) 0.0128(7) 0.047(3) Uani 0.40 1 d P A 1 0
S18 S 0.2074(3) 0.09474(18) 0.08552(17) 0.0376(8) Uani 1 1 d . . . 0
N21 N 0.7121(12) 0.5171(8) 0.2504(7) 0.072(5) Uani 1 1 d . . . 0
H21A H 0.7628 0.5421 0.2850 0.108 Uiso 1 1 calc R . . 0
H21B H 0.7410 0.4833 0.2413 0.108 Uiso 1 1 calc R . . 0
H21C H 0.6711 0.4978 0.2601 0.108 Uiso 1 1 calc R . . 0
N22 N 0.5001(13) 0.5626(7) 0.1670(8) 0.075(5) Uani 1 1 d . . . 0
H22A H 0.4710 0.6034 0.1656 0.112 Uiso 1 1 calc R . . 0
H22B H 0.5181 0.5387 0.2031 0.112 Uiso 1 1 calc R . . 0
H22C H 0.4538 0.5377 0.1306 0.112 Uiso 1 1 calc R . . 0
N23 N 0.5345(12) 0.6234(9) 0.0802(8) 0.091(6) Uani 1 1 d . . . 0
H23A H 0.4725 0.6014 0.0559 0.137 Uiso 1 1 calc R . . 0
H23B H 0.5665 0.6196 0.0604 0.137 Uiso 1 1 calc R . . 0
H23C H 0.5243 0.6687 0.0840 0.137 Uiso 1 1 calc R . . 0
N24 N 0.7480(10) 0.5901(11) 0.1662(9) 0.103(7) Uani 1 1 d . . . 0
H24A H 0.8070 0.5771 0.2050 0.154 Uiso 1 1 calc R . . 0
H24B H 0.7536 0.6347 0.1579 0.154 Uiso 1 1 calc R . . 0
H24C H 0.7379 0.5629 0.1338 0.154 Uiso 1 1 calc R . . 0
N25 N 0.6765(14) 0.6803(9) 0.2286(8) 0.089(6) Uani 1 1 d . . . 0
H25A H 0.6202 0.7069 0.2146 0.133 Uiso 1 1 calc R . . 0
H25B H 0.7197 0.7033 0.2227 0.133 Uiso 1 1 calc R . . 0
H25C H 0.7101 0.6707 0.2718 0.133 Uiso 1 1 calc R . . 0
N31 N 0.6892(19) -0.0460(13) 0.2474(16) 0.110(6) Uani 0.40 1 d PD A 1 0
H31A H 0.6680 -0.0784 0.2160 0.165 Uiso 0.40 1 calc PR A 1 0
H31B H 0.6358 -0.0170 0.2348 0.165 Uiso 0.40 1 calc PR A 1 0
H31C H 0.7103 -0.0669 0.2855 0.165 Uiso 0.40 1 calc PR A 1 0
N32 N 0.756(3) -0.012(2) 0.1672(9) 0.110(6) Uani 0.40 1 d PD A 1 0
H32A H 0.6966 0.0117 0.1392 0.165 Uiso 0.40 1 calc PR C 1 0
H32B H 0.7444 -0.0577 0.1595 0.165 Uiso 0.40 1 calc PR D 1 0
H32C H 0.8045 0.0014 0.1612 0.165 Uiso 0.40 1 calc PR E 1 0
N33 N 0.935(2) 0.059(2) 0.2793(16) 0.110(6) Uani 0.40 1 d PD A 1 0
H33A H 0.9897 0.0524 0.3219 0.165 Uiso 0.40 1 calc PR A 1 0
H33B H 0.9212 0.1044 0.2713 0.165 Uiso 0.40 1 calc PR A 1 0
H33C H 0.9514 0.0416 0.2531 0.165 Uiso 0.40 1 calc PR A 1 0
N34 N 0.868(3) 0.019(2) 0.3577(8) 0.110(6) Uani 0.40 1 d PD A 1 0
H34A H 0.9154 0.0534 0.3760 0.165 Uiso 0.40 1 calc PR F 1 0
H34B H 0.8992 -0.0213 0.3790 0.165 Uiso 0.40 1 calc PR G 1 0
H34C H 0.8160 0.0285 0.3610 0.165 Uiso 0.40 1 calc PR H 1 0
N41 N 0.773(3) -0.1348(16) 0.2525(18) 0.216(12) Uani 0.60 1 d PDU B 2 0
H41A H 0.7882 -0.1672 0.2828 0.324 Uiso 0.30 1 calc PR B 2 0
H41B H 0.7712 -0.1548 0.2194 0.324 Uiso 0.30 1 calc PR B 2 0
H41C H 0.7104 -0.1158 0.2363 0.324 Uiso 0.30 1 calc PR B 2 0
H41D H 0.7250 -0.1247 0.2096 0.324 Uiso 0.30 1 calc PR B 2 0
H41E H 0.7420 -0.1370 0.2730 0.324 Uiso 0.30 1 calc PR B 2 0
H41F H 0.8028 -0.1761 0.2561 0.324 Uiso 0.30 1 calc PR B 2 0
N42 N 0.812(3) -0.007(2) 0.2087(12) 0.216(12) Uani 0.60 1 d PD B 2 0
H42A H 0.8490 0.0309 0.2146 0.324 Uiso 0.30 1 calc PR B 2 0
H42B H 0.7472 0.0050 0.1952 0.324 Uiso 0.30 1 calc PR B 2 0
H42C H 0.8070 -0.0348 0.1779 0.324 Uiso 0.30 1 calc PR B 2 0
H42D H 0.7532 -0.0301 0.1772 0.324 Uiso 0.30 1 calc PR B 2 0
H42E H 0.8549 -0.0043 0.1966 0.324 Uiso 0.30 1 calc PR B 2 0
H42F H 0.7952 0.0355 0.2139 0.324 Uiso 0.30 1 calc PR B 2 0
N43 N 1.0206(17) -0.011(2) 0.3305(17) 0.216(12) Uani 0.60 1 d PD B 2 0
H43A H 1.0203 0.0314 0.3462 0.324 Uiso 0.30 1 calc PR B 2 0
H43B H 1.0281 -0.0053 0.2979 0.324 Uiso 0.30 1 calc PR B 2 0
H43C H 1.0741 -0.0360 0.3633 0.324 Uiso 0.30 1 calc PR B 2 0
H43D H 1.0613 -0.0380 0.3254 0.324 Uiso 0.30 1 calc PR B 2 0
H43E H 1.0536 -0.0013 0.3736 0.324 Uiso 0.30 1 calc PR B 2 0
H43F H 1.0075 0.0294 0.3083 0.324 Uiso 0.30 1 calc PR B 2 0
N44 N 0.965(3) -0.1367(17) 0.3630(18) 0.216(12) Uani 0.60 1 d PD B 2 0
H44A H 1.0297 -0.1213 0.3949 0.324 Uiso 0.30 1 calc PR B 2 0
H44B H 0.9697 -0.1742 0.3434 0.324 Uiso 0.30 1 calc PR B 2 0
H44C H 0.9318 -0.1484 0.3808 0.324 Uiso 0.30 1 calc PR B 2 0
H44D H 0.9245 -0.1746 0.3511 0.324 Uiso 0.30 1 calc PR B 2 0
H44E H 0.9845 -0.1218 0.4027 0.324 Uiso 0.30 1 calc PR B 2 0
H44F H 1.0223 -0.1475 0.3653 0.324 Uiso 0.30 1 calc PR B 2 0
N45 N 0.821(4) -0.010(2) 0.348(2) 0.216(12) Uani 0.60 1 d PD B 2 0
H45A H 0.8605 0.0276 0.3706 0.324 Uiso 0.30 1 calc PR B 2 0
H45B H 0.8237 -0.0406 0.3755 0.324 Uiso 0.30 1 calc PR B 2 0
H45C H 0.7545 0.0039 0.3177 0.324 Uiso 0.30 1 calc PR B 2 0
H45D H 0.7653 -0.0337 0.3386 0.324 Uiso 0.30 1 calc PR B 2 0
H45E H 0.8021 0.0345 0.3337 0.324 Uiso 0.30 1 calc PR B 2 0
H45F H 0.8713 -0.0099 0.3915 0.324 Uiso 0.30 1 calc PR B 2 0
O1W O 0.0480(12) 0.1908(9) 0.1487(8) 0.102(5) Uani 1 1 d . . . 2
O2W O 0.533(3) 0.050(2) 0.012(2) 0.16(2) Uani 0.50 1 d P . . 2
O3W O 0.329(2) 0.5360(15) 0.0039(15) 0.094(9) Uani 0.50 1 d PU . . 2
O4W O 0.212(3) 0.6328(18) -0.104(2) 0.141(16) Uani 0.50 1 d P . . 2
O5W O 0.5784(13) 0.4701(8) 0.2916(7) 0.108(6) Uani 1 1 d . . . 2
O6W O 0.156(2) 0.6134(18) 0.0338(16) 0.100(10) Uani 0.50 1 d P . . 2
O7W O 0.3534(17) 0.6858(10) 0.1168(11) 0.169(10) Uani 1 1 d . . . 2

loop_
_atom_site_aniso_label
_atom_site_aniso_U_11
_atom_site_aniso_U_22
_atom_site_aniso_U_33
_atom_site_aniso_U_23
_atom_site_aniso_U_13
_atom_site_aniso_U_12
Re1 0.0281(3) 0.0534(4) 0.0318(3) -0.0038(3) 0.0123(2) 0.0029(2)
Cu1 0.0767(16) 0.0631(14) 0.0607(14) -0.0031(11) 0.0384(13) 0.0209(12)
S1 0.0225(16) 0.064(3) 0.039(2) -0.0120(18) 0.0099(15) -0.0002(16)
O1 0.123(13) 0.094(11) 0.125(13) -0.002(9) 0.108(12) 0.009(9)
N1 0.079(12) 0.17(2) 0.047(10) 0.012(12) 0.020(9) 0.052(13)
C1 0.040(8) 0.068(12) 0.040(9) -0.008(8) 0.015(7) 0.007(8)
Re2 0.0204(2) 0.0438(3) 0.0350(3) -0.0088(2) 0.0120(2) 0.0014(2)
Cu2 0.0481(11) 0.0421(11) 0.0544(12) 0.0081(9) 0.0203(10) 0.0046(9)
S2 0.0356(19) 0.053(2) 0.044(2) 0.0024(18) 0.0197(17) 0.0119(17)
O2 0.149(15) 0.062(9) 0.120(13) -0.013(9) 0.107(12) -0.016(9)
N2 0.027(7) 0.092(12) 0.063(9) 0.002(8) 0.024(7) 0.010(7)
C2 0.033(8) 0.047(9) 0.050(9) -0.002(7) 0.024(7) 0.001(6)
Re3 0.0213(2) 0.0444(3) 0.0331(3) -0.0140(2) 0.0116(2) -0.0029(2)
Cu3 0.116(6) 0.069(5) 0.109(6) 0.004(4) 0.063(5) -0.012(4)
S3 0.0344(18) 0.062(3) 0.0320(19) -0.0135(17) 0.0163(16) -0.0034(17)
O3 0.171(18) 0.167(18) 0.167(18) -0.002(10) 0.101(12) 0.007(10)
N3 0.045(8) 0.080(11) 0.088(12) -0.052(10) 0.037(8) -0.019(8)
C3 0.031(7) 0.061(10) 0.039(8) -0.020(7) 0.020(7) -0.009(7)
Re4 0.0244(3) 0.0448(3) 0.0309(3) -0.0082(2) 0.0139(2) -0.0030(2)
Cu4 0.127(4) 0.111(4) 0.090(3) -0.002(3) 0.085(3) 0.002(3)
S4 0.0206(15) 0.0398(19) 0.0369(19) -0.0111(15) 0.0123(14) -0.0024(13)
O4 0.141(15) 0.130(15) 0.135(15) -0.011(9) 0.079(11) 0.005(9)
Re5 0.0308(3) 0.0373(3) 0.0371(3) -0.0062(2) 0.0173(2) 0.0002(2)
S5 0.0251(15) 0.0406(19) 0.0369(19) -0.0126(15) 0.0164(14) -0.0020(14)
O5 0.046(16) 0.049(17) 0.07(2) -0.011(15) 0.036(16) 0.000(13)
Re6 0.0203(2) 0.0342(3) 0.0318(3) -0.0092(2) 0.0132(2) -0.0024(2)
S6 0.040(2) 0.052(2) 0.040(2) 0.0012(18) 0.0211(18) 0.0011(17)
O6 0.07(2) 0.08(2) 0.07(2) 0.005(18) 0.049(19) 0.042(18)
Re7 0.0331(3) 0.0437(3) 0.0473(4) -0.0201(3) 0.0234(3) -0.0143(2)
S7 0.0271(16) 0.040(2) 0.0359(18) -0.0113(15) 0.0168(14) -0.0008(14)
O7 0.021(6) 0.029(7) 0.033(7) 0.001(4) 0.015(5) 0.005(4)
N7 0.067(11) 0.082(13) 0.133(18) -0.011(12) 0.056(12) -0.016(10)
C7 0.053(10) 0.051(10) 0.074(12) -0.019(9) 0.040(10) -0.014(8)
Re8 0.0217(2) 0.0494(4) 0.0376(3) -0.0156(3) 0.0123(2) -0.0037(2)
S8 0.0319(18) 0.066(3) 0.046(2) -0.027(2) 0.0198(17) -0.0190(18)
O8 0.045(6) 0.067(7) 0.051(7) -0.002(6) 0.031(6) 0.002(5)
N8 0.096(12) 0.113(13) 0.088(12) -0.053(10) 0.036(10) 0.002(10)
C8 0.027(8) 0.063(11) 0.067(12) -0.013(9) 0.014(8) 0.012(8)
Re9 0.0297(3) 0.0459(3) 0.0371(3) -0.0194(3) 0.0171(2) -0.0085(2)
S9 0.050(2) 0.040(2) 0.061(3) -0.0232(19) 0.034(2) -0.0124(17)
O9 0.038(5) 0.047(6) 0.041(6) -0.004(5) 0.021(5) 0.006(5)
N9 0.072(10) 0.090(12) 0.078(11) -0.056(10) 0.053(10) -0.043(9)
C9 0.034(8) 0.079(12) 0.044(9) -0.028(9) 0.025(7) -0.018(8)
Re10 0.0266(3) 0.0397(3) 0.0366(3) -0.0137(2) 0.0180(2) -0.0070(2)
S10 0.0300(17) 0.050(2) 0.0309(18) -0.0101(16) 0.0090(15) -0.0008(15)
C10 0.037(7) 0.032(7) 0.048(8) 0.000(6) 0.027(7) -0.003(6)
Re11 0.0300(3) 0.0352(3) 0.0414(3) -0.0104(2) 0.0198(2) -0.0034(2)
S11 0.0318(18) 0.053(2) 0.050(2) -0.0203(18) 0.0253(17) -0.0115(16)
N11 0.081(12) 0.043(9) 0.093(13) -0.005(8) 0.045(10) 0.011(8)
Re12 0.0226(2) 0.0359(3) 0.0308(3) -0.0106(2) 0.0134(2) -0.0024(2)
S12 0.0330(17) 0.041(2) 0.0392(19) -0.0130(16) 0.0209(16) -0.0021(15)
N12 0.073(11) 0.059(10) 0.087(12) 0.021(9) 0.046(10) 0.020(8)
S13 0.0242(15) 0.042(2) 0.0371(19) -0.0132(15) 0.0136(14) -0.0008(14)
N13 0.116(15) 0.075(12) 0.097(14) -0.028(10) 0.074(13) -0.008(11)
S14 0.041(2) 0.044(2) 0.055(2) -0.0108(18) 0.0311(19) -0.0101(16)
N14 0.117(15) 0.069(11) 0.141(18) 0.001(11) 0.097(15) 0.038(11)
S15 0.074(3) 0.056(3) 0.082(3) -0.006(2) 0.057(3) -0.005(2)
N15 0.108(13) 0.074(11) 0.040(8) -0.015(8) 0.042(9) -0.006(10)
S16 0.128(12) 0.083(9) 0.090(10) -0.007(7) 0.060(10) -0.011(8)
S17 0.055(7) 0.027(6) 0.068(8) -0.013(5) 0.042(6) 0.004(4)
S18 0.0307(17) 0.039(2) 0.0376(19) -0.0073(15) 0.0172(15) -0.0005(14)
N21 0.083(11) 0.068(10) 0.059(10) 0.019(8) 0.038(9) 0.022(9)
N22 0.108(13) 0.041(8) 0.070(11) -0.006(8) 0.049(10) 0.000(8)
N23 0.059(10) 0.097(14) 0.094(14) 0.029(11) 0.033(10) 0.021(10)
N24 0.028(8) 0.16(2) 0.088(13) 0.049(13) 0.020(8) -0.002(10)
N25 0.117(15) 0.080(12) 0.088(13) -0.013(10) 0.071(13) -0.037(11)
N31 0.096(12) 0.113(13) 0.088(12) -0.053(10) 0.036(10) 0.002(10)
N32 0.096(12) 0.113(13) 0.088(12) -0.053(10) 0.036(10) 0.002(10)
N33 0.096(12) 0.113(13) 0.088(12) -0.053(10) 0.036(10) 0.002(10)
N34 0.096(12) 0.113(13) 0.088(12) -0.053(10) 0.036(10) 0.002(10)
N41 0.231(15) 0.245(15) 0.204(14) -0.001(9) 0.146(11) -0.006(9)
N42 0.231(15) 0.245(15) 0.204(14) -0.001(9) 0.146(11) -0.006(9)
N43 0.231(15) 0.245(15) 0.204(14) -0.001(9) 0.146(11) -0.006(9)
N44 0.231(15) 0.245(15) 0.204(14) -0.001(9) 0.146(11) -0.006(9)
N45 0.231(15) 0.245(15) 0.204(14) -0.001(9) 0.146(11) -0.006(9)
O1W 0.093(11) 0.117(13) 0.100(12) 0.033(10) 0.060(10) 0.041(10)
O2W 0.10(3) 0.26(5) 0.17(4) -0.11(4) 0.11(3) -0.06(3)
O3W 0.098(12) 0.077(12) 0.089(12) -0.003(8) 0.046(9) 0.001(9)
O4W 0.18(4) 0.10(3) 0.18(4) 0.08(3) 0.13(4) 0.05(3)
O5W 0.119(13) 0.107(12) 0.076(10) -0.017(9) 0.046(10) -0.064(10)
O6W 0.09(2) 0.13(3) 0.11(3) -0.03(2) 0.08(2) 0.00(2)
O7W 0.16(2) 0.120(17) 0.18(2) 0.030(15) 0.073(18) 0.077(15)

loop_
_atom_type_symbol
_atom_type_description
_atom_type_scat_dispersion_real
_atom_type_scat_dispersion_imag
_atom_type_scat_source
C C 0.0033 0.0016 'International Tables Vol C Tables 4.2.6.8 and 6.1.1.4'
H H 0.0000 0.0000 'International Tables Vol C Tables 4.2.6.8 and 6.1.1.4'
Cu Cu 0.3201 1.2651 'International Tables Vol C Tables 4.2.6.8 and 6.1.1.4'
N N 0.0061 0.0033 'International Tables Vol C Tables 4.2.6.8 and 6.1.1.4'
O O 0.0106 0.0060 'International Tables Vol C Tables 4.2.6.8 and 6.1.1.4'
Re Re -1.0185 7.2310 'International Tables Vol C Tables 4.2.6.8 and 6.1.1.4'
S S 0.1246 0.1234 'International Tables Vol C Tables 4.2.6.8 and 6.1.1.4'

loop_
_geom_angle_atom_site_label_1
_geom_angle_atom_site_label_2
_geom_angle_atom_site_label_3
_geom_angle
C1 Re1 S2 94.4(5)
C1 Re1 S1 91.5(5)
S2 Re1 S1 89.13(14)
C1 Re1 S3 91.5(5)
S2 Re1 S3 173.94(14)
S1 Re1 S3 89.43(13)
C1 Re1 S6 94.5(5)
S2 Re1 S6 90.59(14)
S1 Re1 S6 174.03(14)
S3 Re1 S6 90.23(13)
C1 Re1 Re2 134.9(5)
S2 Re1 Re2 57.18(10)
S1 Re1 Re2 57.51(10)
S3 Re1 Re2 117.30(11)
S6 Re1 Re2 117.64(10)
C1 Re1 Re3 132.8(5)
S2 Re1 Re3 117.05(10)
S1 Re1 Re3 57.29(9)
S3 Re1 Re3 57.46(10)
S6 Re1 Re3 117.82(10)
Re2 Re1 Re3 59.87(2)
C1 Re1 Re4 134.4(5)
S2 Re1 Re4 118.48(9)
S1 Re1 Re4 117.73(10)
S3 Re1 Re4 57.34(8)
S6 Re1 Re4 57.42(9)
Re2 Re1 Re4 90.63(3)
Re3 Re1 Re4 60.45(2)
C1 Re1 Re5 136.3(5)
S2 Re1 Re5 57.33(9)
S1 Re1 Re5 117.79(10)
S3 Re1 Re5 118.51(9)
S6 Re1 Re5 57.42(10)
Re2 Re1 Re5 60.29(2)
Re3 Re1 Re5 90.95(3)
Re4 Re1 Re5 61.21(2)
N14 Cu1 N13 90.1(8)
N14 Cu1 N12 177.9(8)
N13 Cu1 N12 87.9(7)
N14 Cu1 N11 88.7(7)
N13 Cu1 N11 178.4(7)
N12 Cu1 N11 93.3(6)
N14 Cu1 N15 90.7(7)
N13 Cu1 N15 92.9(6)
N12 Cu1 N15 88.9(6)
N11 Cu1 N15 86.1(6)
Re1 S1 Re3 65.41(9)
Re1 S1 Re2 65.20(10)
Re3 S1 Re2 65.12(9)
N1 C1 Re1 177.1(18)
C2 Re2 S2 92.7(4)
C2 Re2 S7 92.1(4)
S2 Re2 S7 90.62(13)
C2 Re2 S1 93.9(4)
S2 Re2 S1 89.10(14)
S7 Re2 S1 174.03(12)
C2 Re2 S4 93.0(4)
S2 Re2 S4 174.33(12)
S7 Re2 S4 89.96(12)
S1 Re2 S4 89.74(13)
C2 Re2 Re3 135.4(4)
S2 Re2 Re3 117.49(10)
S7 Re2 Re3 117.81(8)
S1 Re2 Re3 57.33(9)
S4 Re2 Re3 57.46(9)
C2 Re2 Re1 135.4(4)
S2 Re2 Re1 57.35(10)
S7 Re2 Re1 117.84(9)
S1 Re2 Re1 57.29(10)
S4 Re2 Re1 117.58(9)
Re3 Re2 Re1 60.15(2)
C2 Re2 Re6 134.0(4)
S2 Re2 Re6 118.64(9)
S7 Re2 Re6 57.54(8)
S1 Re2 Re6 117.61(9)
S4 Re2 Re6 57.30(7)
Re3 Re2 Re6 60.31(2)
Re1 Re2 Re6 90.67(2)
C2 Re2 Re5 133.5(4)
S2 Re2 Re5 57.40(9)
S7 Re2 Re5 57.57(9)
S1 Re2 Re5 117.62(10)
S4 Re2 Re5 118.57(8)
Re3 Re2 Re5 91.14(2)
Re1 Re2 Re5 60.34(2)
Re6 Re2 Re5 61.30(2)
N22 Cu2 N23 89.7(7)
N22 Cu2 N21 91.4(7)
N23 Cu2 N21 167.2(7)
N22 Cu2 N24 173.5(8)
N23 Cu2 N24 88.0(7)
N21 Cu2 N24 89.6(7)
N22 Cu2 N25 98.6(6)
N23 Cu2 N25 96.9(7)
N21 Cu2 N25 95.5(7)
N24 Cu2 N25 87.7(8)
Re2 S2 Re1 65.46(10)
Re2 S2 Re5 65.92(10)
Re1 S2 Re5 65.89(9)
N2 C2 Re2 176.2(15)
C3 Re3 S5 93.6(4)
C3 Re3 S1 92.7(4)
S5 Re3 S1 173.70(13)
C3 Re3 S4 92.4(4)
S5 Re3 S4 90.13(12)
S1 Re3 S4 89.93(13)
C3 Re3 S3 93.7(4)
S5 Re3 S3 89.97(13)
S1 Re3 S3 89.30(14)
S4 Re3 S3 173.83(13)
C3 Re3 Re2 134.3(4)
S5 Re3 Re2 117.54(8)
S1 Re3 Re2 57.55(9)
S4 Re3 Re2 57.53(8)
S3 Re3 Re2 117.20(10)
C3 Re3 Re1 135.1(4)
S5 Re3 Re1 117.35(9)
S1 Re3 Re1 57.30(10)
S4 Re3 Re1 117.48(8)
S3 Re3 Re1 57.24(10)
Re2 Re3 Re1 59.98(2)
C3 Re3 Re6 134.5(4)
S5 Re3 Re6 57.49(8)
S1 Re3 Re6 117.64(10)
S4 Re3 Re6 57.24(8)
S3 Re3 Re6 118.00(9)
Re2 Re3 Re6 60.11(2)
Re1 Re3 Re6 90.46(2)
C3 Re3 Re4 135.4(4)
S5 Re3 Re4 57.49(9)
S1 Re3 Re4 117.19(11)
S4 Re3 Re4 118.17(8)
S3 Re3 Re4 57.07(9)
Re2 Re3 Re4 90.37(2)
Re1 Re3 Re4 59.90(2)
Re6 Re3 Re4 60.96(2)
N33 Cu3 N32 91.8(8)
N33 Cu3 N31 176.1(14)
N32 Cu3 N31 90.1(8)
N33 Cu3 N34 89.5(8)
N32 Cu3 N34 173.8(16)
N31 Cu3 N34 88.3(13)
N33 Cu3 N8 92.7(13)
N32 Cu3 N8 84.7(14)
N31 Cu3 N8 90.8(8)
N34 Cu3 N8 101.3(14)
Re1 S3 Re4 65.51(10)
Re1 S3 Re3 65.30(10)
Re4 S3 Re3 65.83(10)
N3 C3 Re3 178.4(17)
C10 Re4 S15 97.9(4)
C10 Re4 S3 165.6(4)
S15 Re4 S3 96.51(16)
C10 Re4 S6 89.3(4)
S15 Re4 S6 92.96(15)
S3 Re4 S6 89.95(14)
C10 Re4 S5 89.3(4)
S15 Re4 S5 95.00(14)
S3 Re4 S5 89.45(13)
S6 Re4 S5 172.03(12)
C10 Re4 Re1 111.0(4)
S15 Re4 Re1 136.61(13)
S3 Re4 Re1 57.15(9)
S6 Re4 Re1 57.18(9)
S5 Re4 Re1 116.26(8)
C10 Re4 Re3 110.8(3)
S15 Re4 Re3 137.83(12)
S3 Re4 Re3 57.10(10)
S6 Re4 Re3 116.77(9)
S5 Re4 Re3 56.66(8)
Re1 Re4 Re3 59.64(2)
C10 Re4 Re6 51.9(3)
S15 Re4 Re6 133.94(13)
S3 Re4 Re6 116.40(10)
S6 Re4 Re6 116.86(10)
S5 Re4 Re6 56.64(8)
Re1 Re4 Re6 89.36(2)
Re3 Re4 Re6 59.34(2)
C10 Re4 Re5 51.8(4)
S15 Re4 Re5 132.55(12)
S3 Re4 Re5 116.77(9)
S6 Re4 Re5 56.77(10)
S5 Re4 Re5 116.74(8)
Re1 Re4 Re5 59.65(2)
Re3 Re4 Re5 89.58(2)
Re6 Re4 Re5 60.15(2)
C10 Re4 Re10 46.0(3)
S15 Re4 Re10 51.94(13)
S3 Re4 Re10 148.40(9)
S6 Re4 Re10 93.24(9)
S5 Re4 Re10 91.42(8)
Re1 Re4 Re10 145.78(3)
Re3 Re4 Re10 143.75(3)
Re6 Re4 Re10 89.95(2)
Re5 Re4 Re10 90.81(2)
N41 Cu4 N42 91.7(8)
N41 Cu4 N43 159.6(17)
N42 Cu4 N43 91.0(8)
N41 Cu4 N44 81.4(15)
N42 Cu4 N44 159.7(17)
N43 Cu4 N44 89.2(8)
N41 Cu4 N45 93.8(13)
N42 Cu4 N45 104(2)
N43 Cu4 N45 105.2(17)
N44 Cu4 N45 95.4(19)
Re3 S4 Re6 65.56(9)
Re3 S4 Re2 65.02(10)
Re6 S4 Re2 65.39(9)
C10 Re5 O7 117.7(7)
C10 Re5 S16 96.5(5)
O7 Re5 S16 21.2(6)
C10 Re5 S2 164.9(4)
O7 Re5 S2 77.4(6)
S16 Re5 S2 98.6(4)
C10 Re5 S6 89.4(4)
O7 Re5 S6 94.7(6)
S16 Re5 S6 93.9(4)
S2 Re5 S6 89.90(13)
C10 Re5 S7 88.8(4)
O7 Re5 S7 93.7(6)
S16 Re5 S7 94.8(4)
S2 Re5 S7 89.61(13)
S6 Re5 S7 171.27(13)
C10 Re5 Re2 110.6(4)
O7 Re5 Re2 122.2(6)
S16 Re5 Re2 138.7(4)
S2 Re5 Re2 56.69(10)
S6 Re5 Re2 116.21(10)
S7 Re5 Re2 56.72(8)
C10 Re5 Re1 110.9(4)
O7 Re5 Re1 122.8(6)
S16 Re5 Re1 138.1(3)
S2 Re5 Re1 56.78(10)
S6 Re5 Re1 56.90(9)
S7 Re5 Re1 116.03(8)
Re2 Re5 Re1 59.38(2)
C10 Re5 Re4 52.2(4)
O7 Re5 Re4 146.2(6)
S16 Re5 Re4 132.3(4)
S2 Re5 Re4 115.86(10)
S6 Re5 Re4 56.50(10)
S7 Re5 Re4 116.21(8)
Re2 Re5 Re4 88.91(2)
Re1 Re5 Re4 59.13(2)
C10 Re5 Re6 51.8(3)
O7 Re5 Re6 145.3(6)
S16 Re5 Re6 132.8(3)
S2 Re5 Re6 115.74(10)
S6 Re5 Re6 116.23(10)
S7 Re5 Re6 56.48(8)
Re2 Re5 Re6 59.11(2)
Re1 Re5 Re6 88.86(2)
Re4 Re5 Re6 59.79(2)
C10 Re5 Re11 44.1(4)
O7 Re5 Re11 73.6(6)
S16 Re5 Re11 52.3(4)
S2 Re5 Re11 150.92(10)
S6 Re5 Re11 92.46(9)
S7 Re5 Re11 92.21(8)
Re2 Re5 Re11 143.61(3)
Re1 Re5 Re11 143.96(3)
Re4 Re5 Re11 89.17(2)
Re6 Re5 Re11 89.00(2)
Re3 S5 Re6 65.65(8)
Re3 S5 Re4 65.84(9)
Re6 S5 Re4 66.52(9)
C10 Re6 S18 98.0(4)
C10 Re6 S4 166.3(4)
S18 Re6 S4 95.71(12)
C10 Re6 S5 89.8(4)
S18 Re6 S5 94.55(12)
S4 Re6 S5 89.69(11)
C10 Re6 S7 89.0(4)
S18 Re6 S7 93.40(12)
S4 Re6 S7 89.62(11)
S5 Re6 S7 172.05(13)
C10 Re6 Re2 111.0(4)
S18 Re6 Re2 136.53(9)
S4 Re6 Re2 57.32(8)
S5 Re6 Re2 116.38(8)
S7 Re6 Re2 56.99(8)
C10 Re6 Re3 111.7(4)
S18 Re6 Re3 137.09(9)
S4 Re6 Re3 57.19(9)
S5 Re6 Re3 56.85(8)
S7 Re6 Re3 116.54(8)
Re2 Re6 Re3 59.58(2)
C10 Re6 Re4 52.4(4)
S18 Re6 Re4 134.07(9)
S4 Re6 Re4 116.85(9)
S5 Re6 Re4 56.83(9)
S7 Re6 Re4 116.77(9)
Re2 Re6 Re4 89.34(2)
Re3 Re6 Re4 59.70(2)
C10 Re6 Re5 51.8(4)
S18 Re6 Re5 133.16(8)
S4 Re6 Re5 116.88(9)
S5 Re6 Re5 116.84(9)
S7 Re6 Re5 56.77(9)
Re2 Re6 Re5 59.59(2)
Re3 Re6 Re5 89.74(2)
Re4 Re6 Re5 60.06(2)
C10 Re6 Re12 45.7(4)
S18 Re6 Re12 52.37(8)
S4 Re6 Re12 148.05(9)
S5 Re6 Re12 91.41(8)
S7 Re6 Re12 93.36(8)
Re2 Re6 Re12 145.72(3)
Re3 Re6 Re12 144.05(2)
Re4 Re6 Re12 89.98(2)
Re5 Re6 Re12 90.85(2)
Re1 S6 Re4 65.40(11)
Re1 S6 Re5 65.68(11)
Re4 S6 Re5 66.73(11)
C7 Re7 S14 92.5(5)
C7 Re7 S9 95.2(5)
S14 Re7 S9 89.94(14)
C7 Re7 S11 91.3(5)
S14 Re7 S11 90.61(13)
S9 Re7 S11 173.47(14)
C7 Re7 S8 93.9(5)
S14 Re7 S8 173.55(13)
S9 Re7 S8 89.22(15)
S11 Re7 S8 89.52(14)
C7 Re7 Re8 134.0(5)
S14 Re7 Re8 117.87(9)
S9 Re7 Re8 116.89(11)
S11 Re7 Re8 57.32(10)
S8 Re7 Re8 57.15(10)
C7 Re7 Re9 136.7(5)
S14 Re7 Re9 117.25(9)
S9 Re7 Re9 57.05(11)
S11 Re7 Re9 117.15(11)
S8 Re7 Re9 57.23(9)
Re8 Re7 Re9 59.86(2)
C7 Re7 Re10 132.8(5)
S14 Re7 Re10 57.62(9)
S9 Re7 Re10 118.04(9)
S11 Re7 Re10 57.21(8)
S8 Re7 Re10 117.45(10)
Re8 Re7 Re10 60.32(2)
Re9 Re7 Re10 90.50(3)
C7 Re7 Re11 135.2(5)
S14 Re7 Re11 57.15(9)
S9 Re7 Re11 56.95(9)
S11 Re7 Re11 118.32(8)
S8 Re7 Re11 117.38(10)
Re8 Re7 Re11 90.79(3)
Re9 Re7 Re11 60.16(2)
Re10 Re7 Re11 61.16(2)
Re2 S7 Re6 65.47(9)
Re2 S7 Re5 65.71(9)
Re6 S7 Re5 66.74(9)
S17 O7 Re5 110.6(12)
N7 C7 Re7 179.6(18)
C8 Re8 S13 91.7(5)
C8 Re8 S8 94.4(5)
S13 Re8 S8 173.86(13)
C8 Re8 S11 93.3(6)
S13 Re8 S11 89.98(13)
S8 Re8 S11 89.89(14)
C8 Re8 S10 92.7(6)
S13 Re8 S10 89.55(12)
S8 Re8 S10 89.93(13)
S11 Re8 S10 174.01(13)
C8 Re8 Re9 135.6(5)
S13 Re8 Re9 117.39(8)
S8 Re8 Re9 57.50(9)
S11 Re8 Re9 117.65(10)
S10 Re8 Re9 57.55(9)
C8 Re8 Re7 136.1(5)
S13 Re8 Re7 117.52(9)
S8 Re8 Re7 57.60(11)
S11 Re8 Re7 57.47(9)
S10 Re8 Re7 117.72(9)
Re9 Re8 Re7 60.21(2)
C8 Re8 Re10 133.8(5)
S13 Re8 Re10 57.49(9)
S8 Re8 Re10 117.66(11)
S11 Re8 Re10 57.16(9)
S10 Re8 Re10 117.88(8)
Re9 Re8 Re10 90.56(2)
Re7 Re8 Re10 60.08(2)
C8 Re8 Re12 133.4(5)
S13 Re8 Re12 57.37(8)
S8 Re8 Re12 117.54(9)
S11 Re8 Re12 117.99(9)
S10 Re8 Re12 57.05(8)
Re9 Re8 Re12 60.07(2)
Re7 Re8 Re12 90.50(2)
Re10 Re8 Re12 60.86(2)
Re8 S8 Re9 65.28(9)
Re8 S8 Re7 65.26(10)
Re9 S8 Re7 65.35(10)
C8 N8 Cu3 165.6(18)
N8 C8 Re8 174.4(19)
C9 Re9 S9 93.4(5)
C9 Re9 S12 92.1(4)
S9 Re9 S12 89.94(13)
C9 Re9 S8 94.2(4)
S9 Re9 S8 89.50(15)
S12 Re9 S8 173.73(13)
C9 Re9 S10 92.9(5)
S9 Re9 S10 173.66(13)
S12 Re9 S10 90.24(12)
S8 Re9 S10 89.63(14)
C9 Re9 Re8 135.3(5)
S9 Re9 Re8 117.22(10)
S12 Re9 Re8 117.79(8)
S8 Re9 Re8 57.23(9)
S10 Re9 Re8 57.34(9)
C9 Re9 Re7 135.9(4)
S9 Re9 Re7 57.30(10)
S12 Re9 Re7 117.35(9)
S8 Re9 Re7 57.41(11)
S10 Re9 Re7 117.23(10)
Re8 Re9 Re7 59.93(2)
C9 Re9 Re12 133.5(4)
S9 Re9 Re12 118.07(10)
S12 Re9 Re12 57.47(8)
S8 Re9 Re12 117.59(10)
S10 Re9 Re12 57.10(8)
Re8 Re9 Re12 60.38(2)
Re7 Re9 Re12 90.52(2)
C9 Re9 Re11 133.8(5)
S9 Re9 Re11 57.04(10)
S12 Re9 Re11 57.20(9)
S8 Re9 Re11 117.61(11)
S10 Re9 Re11 118.14(8)
Re8 Re9 Re11 90.87(2)
Re7 Re9 Re11 60.21(2)
Re12 Re9 Re11 61.08(2)
Re9 S9 Re11 66.08(10)
Re9 S9 Re7 65.65(10)
Re11 S9 Re7 66.01(10)
N9 C9 Re9 177.2(17)
C10 Re10 S15 98.2(4)
C10 Re10 S11 164.7(4)
S15 Re10 S11 97.10(15)
C10 Re10 S13 89.5(4)
S15 Re10 S13 95.22(15)
S11 Re10 S13 89.32(13)
C10 Re10 S14 88.7(4)
S15 Re10 S14 93.38(16)
S11 Re10 S14 90.14(13)
S13 Re10 S14 171.38(13)
C10 Re10 Re7 110.0(4)
S15 Re10 Re7 137.00(12)
S11 Re10 Re7 57.26(9)
S13 Re10 Re7 116.11(8)
S14 Re10 Re7 56.85(10)
C10 Re10 Re8 110.2(4)
S15 Re10 Re8 138.34(12)
S11 Re10 Re8 57.07(10)
S13 Re10 Re8 56.56(8)
S14 Re10 Re8 116.38(10)
Re7 Re10 Re8 59.60(2)
C10 Re10 Re12 51.1(4)
S15 Re10 Re12 133.37(12)
S11 Re10 Re12 116.62(10)
S13 Re10 Re12 56.62(8)
S14 Re10 Re12 116.32(10)
Re7 Re10 Re12 89.48(2)
Re8 Re10 Re12 59.59(2)
C10 Re10 Re11 50.9(4)
S15 Re10 Re11 132.13(13)
S11 Re10 Re11 116.83(9)
S13 Re10 Re11 116.57(9)
S14 Re10 Re11 56.35(9)
Re7 Re10 Re11 59.61(2)
Re8 Re10 Re11 89.48(2)
Re12 Re10 Re11 60.01(2)
C10 Re10 Re4 46.7(4)
S15 Re10 Re4 51.57(12)
S11 Re10 Re4 148.62(9)
S13 Re10 Re4 91.79(8)
S14 Re10 Re4 93.14(9)
Re7 Re10 Re4 145.40(3)
Re8 Re10 Re4 143.89(3)
Re12 Re10 Re4 89.63(2)
Re11 Re10 Re4 90.49(2)
Re12 S10 Re8 65.84(10)
Re12 S10 Re9 65.52(10)
Re8 S10 Re9 65.11(11)
Re11 C10 Re12 77.7(5)
Re11 C10 Re10 77.3(4)
Re12 C10 Re10 76.9(5)
Re11 C10 Re5 90.7(5)
Re12 C10 Re5 139.5(7)
Re10 C10 Re5 138.5(7)
Re11 C10 Re6 139.4(7)
Re12 C10 Re6 87.6(5)
Re10 C10 Re6 136.0(7)
Re5 C10 Re6 76.4(4)
Re11 C10 Re4 138.7(7)
Re12 C10 Re4 135.8(7)
Re10 C10 Re4 87.3(5)
Re5 C10 Re4 76.0(5)
Re6 C10 Re4 75.7(4)
C10 Re11 S17 114.4(5)
C10 Re11 S9 164.7(4)
S17 Re11 S9 80.9(3)
C10 Re11 S14 89.7(4)
S17 Re11 S14 95.4(3)
S9 Re11 S14 89.80(14)
C10 Re11 S12 88.7(4)
S17 Re11 S12 92.6(3)
S9 Re11 S12 89.60(14)
S14 Re11 S12 171.78(13)
C10 Re11 S16 95.0(5)
S17 Re11 S16 19.6(3)
S9 Re11 S16 100.3(4)
S14 Re11 S16 93.5(4)
S12 Re11 S16 94.6(3)
C10 Re11 Re9 110.1(4)
S17 Re11 Re9 124.5(3)
S9 Re11 Re9 56.88(11)
S14 Re11 Re9 116.43(10)
S12 Re11 Re9 56.82(8)
S16 Re11 Re9 140.0(3)
C10 Re11 Re7 110.6(4)
S17 Re11 Re7 126.3(3)
S9 Re11 Re7 57.04(10)
S14 Re11 Re7 56.85(9)
S12 Re11 Re7 116.40(8)
S16 Re11 Re7 139.2(3)
Re9 Re11 Re7 59.63(2)
C10 Re11 Re12 51.2(4)
S17 Re11 Re12 142.5(3)
S9 Re11 Re12 116.12(11)
S14 Re11 Re12 116.57(10)
S12 Re11 Re12 56.69(8)
S16 Re11 Re12 131.2(3)
Re9 Re11 Re12 59.28(2)
Re7 Re11 Re12 89.15(2)
C10 Re11 Re10 51.8(4)
S17 Re11 Re10 145.0(3)
S9 Re11 Re10 116.22(10)
S14 Re11 Re10 56.81(10)
S12 Re11 Re10 116.44(9)
S16 Re11 Re10 130.6(3)
Re9 Re11 Re10 89.09(2)
Re7 Re11 Re10 59.24(2)
Re12 Re11 Re10 59.81(2)
C10 Re11 Re5 45.2(4)
S17 Re11 Re5 69.2(3)
S9 Re11 Re5 150.11(10)
S14 Re11 Re5 92.50(9)
S12 Re11 Re5 92.11(8)
S16 Re11 Re5 49.8(3)
Re9 Re11 Re5 143.84(3)
Re7 Re11 Re5 144.16(3)
Re12 Re11 Re5 89.28(2)
Re10 Re11 Re5 89.53(2)
Re8 S11 Re10 65.77(10)
Re8 S11 Re7 65.21(10)
Re10 S11 Re7 65.52(9)
Cu1 N11 H11A 109.5
Cu1 N11 H11B 109.5
H11A N11 H11B 109.5
Cu1 N11 H11C 109.5
H11A N11 H11C 109.5
H11B N11 H11C 109.5
C10 Re12 S10 165.5(4)
C10 Re12 S13 90.3(4)
S10 Re12 S13 89.09(12)
C10 Re12 S12 88.5(4)
S10 Re12 S12 90.05(12)
S13 Re12 S12 171.68(12)
C10 Re12 S18 98.8(4)
S10 Re12 S18 95.74(13)
S13 Re12 S18 95.13(12)
S12 Re12 S18 93.19(12)
C10 Re12 Re9 110.4(4)
S10 Re12 Re9 57.38(9)
S13 Re12 Re9 116.11(8)
S12 Re12 Re9 56.90(8)
S18 Re12 Re9 136.13(9)
C10 Re12 Re8 111.0(4)
S10 Re12 Re8 57.11(10)
S13 Re12 Re8 56.59(8)
S12 Re12 Re8 116.39(8)
S18 Re12 Re8 137.53(8)
Re9 Re12 Re8 59.55(2)
C10 Re12 Re10 52.0(4)
S10 Re12 Re10 116.64(10)
S13 Re12 Re10 56.78(9)
S12 Re12 Re10 116.61(10)
S18 Re12 Re10 134.29(9)
Re9 Re12 Re10 89.50(2)
Re8 Re12 Re10 59.55(2)
C10 Re12 Re11 51.1(4)
S10 Re12 Re11 116.98(9)
S13 Re12 Re11 116.88(10)
S12 Re12 Re11 56.50(9)
S18 Re12 Re11 132.90(8)
Re9 Re12 Re11 59.64(2)
Re8 Re12 Re11 89.56(2)
Re10 Re12 Re11 60.17(2)
C10 Re12 Re6 46.7(4)
S10 Re12 Re6 147.81(10)
S13 Re12 Re6 92.27(8)
S12 Re12 Re6 92.87(8)
S18 Re12 Re6 52.10(9)
Re9 Re12 Re6 145.47(3)
Re8 Re12 Re6 144.58(3)
Re10 Re12 Re6 90.45(2)
Re11 Re12 Re6 90.87(2)
Re9 S12 Re11 65.98(9)
Re9 S12 Re12 65.63(9)
Re11 S12 Re12 66.82(9)
Cu1 N12 H12A 109.5
Cu1 N12 H12B 109.5
H12A N12 H12B 109.5
Cu1 N12 H12C 109.5
H12A N12 H12C 109.5
H12B N12 H12C 109.5
Re8 S13 Re12 66.04(9)
Re8 S13 Re10 65.95(9)
Re12 S13 Re10 66.60(9)
Cu1 N13 H13A 109.5
Cu1 N13 H13B 109.5
H13A N13 H13B 109.5
Cu1 N13 H13C 109.5
H13A N13 H13C 109.5
H13B N13 H13C 109.5
Re7 S14 Re11 66.01(11)
Re7 S14 Re10 65.52(11)
Re11 S14 Re10 66.83(11)
Cu1 N14 H14A 109.5
Cu1 N14 H14B 109.5
H14A N14 H14B 109.5
Cu1 N14 H14C 109.5
H14A N14 H14C 109.5
H14B N14 H14C 109.5
O1 S15 O2 113.1(9)
O1 S15 Re4 115.3(6)
O2 S15 Re4 116.9(7)
O1 S15 Re10 115.4(7)
O2 S15 Re10 115.0(6)
Re4 S15 Re10 76.48(14)
Cu1 N15 H15A 109.5
Cu1 N15 H15B 109.5
H15A N15 H15B 109.5
Cu1 N15 H15C 109.5
H15A N15 H15C 109.5
H15B N15 H15C 109.5
O4 S16 O3 112(2)
O4 S16 Re5 113.2(18)
O3 S16 Re5 118.2(19)
O4 S16 Re11 120.3(18)
O3 S16 Re11 111.5(19)
Re5 S16 Re11 77.9(4)
O6 S17 O7 100.3(19)
O6 S17 O5 110.9(19)
O7 S17 O5 104.4(16)
O6 S17 Re11 118.2(14)
O7 S17 Re11 106.6(9)
O5 S17 Re11 114.4(11)
O9 S18 O8 112.0(6)
O9 S18 Re6 115.6(4)
O8 S18 Re6 117.1(5)
O9 S18 Re12 115.9(4)
O8 S18 Re12 116.3(5)
Re6 S18 Re12 75.53(11)
Cu2 N21 H21A 109.5
Cu2 N21 H21B 109.5
H21A N21 H21B 109.5
Cu2 N21 H21C 109.5
H21A N21 H21C 109.5
H21B N21 H21C 109.5
Cu2 N22 H22A 109.5
Cu2 N22 H22B 109.5
H22A N22 H22B 109.5
Cu2 N22 H22C 109.5
H22A N22 H22C 109.5
H22B N22 H22C 109.5
Cu2 N23 H23A 109.5
Cu2 N23 H23B 109.5
H23A N23 H23B 109.5
Cu2 N23 H23C 109.5
H23A N23 H23C 109.5
H23B N23 H23C 109.5
Cu2 N24 H24A 109.5
Cu2 N24 H24B 109.5
H24A N24 H24B 109.5
Cu2 N24 H24C 109.5
H24A N24 H24C 109.5
H24B N24 H24C 109.5
Cu2 N25 H25A 109.5
Cu2 N25 H25B 109.5
H25A N25 H25B 109.5
Cu2 N25 H25C 109.5
H25A N25 H25C 109.5
H25B N25 H25C 109.5
Cu4 N41 H41A 109.5
Cu4 N41 H41B 109.5
H41A N41 H41B 109.5
Cu4 N41 H41C 109.5
H41A N41 H41C 109.5
H41B N41 H41C 109.5
Cu4 N41 H41D 109.5
H41A N41 H41D 141.1
H41B N41 H41D 56.3
H41C N41 H41D 56.3
Cu4 N41 H41E 109.5
H41A N41 H41E 56.3
H41B N41 H41E 141.1
H41C N41 H41E 56.3
H41D N41 H41E 109.5
Cu4 N41 H41F 109.5
H41A N41 H41F 56.3
H41B N41 H41F 56.3
H41C N41 H41F 141.1
H41D N41 H41F 109.5
H41E N41 H41F 109.5
Cu4 N42 H42A 109.5
Cu4 N42 H42B 109.5
H42A N42 H42B 109.5
Cu4 N42 H42C 109.5
H42A N42 H42C 109.5
H42B N42 H42C 109.5
Cu4 N42 H42D 109.5
H42A N42 H42D 141.1
H42B N42 H42D 56.3
H42C N42 H42D 56.3
Cu4 N42 H42E 109.5
H42A N42 H42E 56.3
H42B N42 H42E 141.1
H42C N42 H42E 56.3
H42D N42 H42E 109.5
Cu4 N42 H42F 109.5
H42A N42 H42F 56.3
H42B N42 H42F 56.3
H42C N42 H42F 141.1
H42D N42 H42F 109.5
H42E N42 H42F 109.5
Cu4 N43 H43A 109.5
Cu4 N43 H43B 109.5
H43A N43 H43B 109.5
Cu4 N43 H43C 109.5
H43A N43 H43C 109.5
H43B N43 H43C 109.5
Cu4 N43 H43D 109.5
H43A N43 H43D 141.1
H43B N43 H43D 56.3
H43C N43 H43D 56.3
Cu4 N43 H43E 109.5
H43A N43 H43E 56.3
H43B N43 H43E 141.1
H43C N43 H43E 56.3
H43D N43 H43E 109.5
Cu4 N43 H43F 109.5
H43A N43 H43F 56.3
H43B N43 H43F 56.3
H43C N43 H43F 141.1
H43D N43 H43F 109.5
H43E N43 H43F 109.5
Cu4 N44 H44A 109.5
Cu4 N44 H44B 109.5
H44A N44 H44B 109.5
Cu4 N44 H44C 109.5
H44A N44 H44C 109.5
H44B N44 H44C 109.5
Cu4 N44 H44D 109.5
H44A N44 H44D 141.1
H44B N44 H44D 56.3
H44C N44 H44D 56.3
Cu4 N44 H44E 109.5
H44A N44 H44E 56.3
H44B N44 H44E 141.1
H44C N44 H44E 56.3
H44D N44 H44E 109.5
Cu4 N44 H44F 109.5
H44A N44 H44F 56.3
H44B N44 H44F 56.3
H44C N44 H44F 141.1
H44D N44 H44F 109.5
H44E N44 H44F 109.5
Cu4 N45 H45A 109.5
Cu4 N45 H45B 109.5
H45A N45 H45B 109.5
Cu4 N45 H45C 109.5
H45A N45 H45C 109.5
H45B N45 H45C 109.5
Cu4 N45 H45D 109.5
H45A N45 H45D 141.1
H45B N45 H45D 56.3
H45C N45 H45D 56.3
Cu4 N45 H45E 109.5
H45A N45 H45E 56.3
H45B N45 H45E 141.1
H45C N45 H45E 56.3
H45D N45 H45E 109.5
Cu4 N45 H45F 109.5
H45A N45 H45F 56.3
H45B N45 H45F 56.3
H45C N45 H45F 141.1
H45D N45 H45F 109.5
H45E N45 H45F 109.5

loop_
_geom_bond_atom_site_label_1
_geom_bond_atom_site_label_2
_geom_bond_distance
Re1 C1 2.080(17)
Re1 S2 2.402(4)
Re1 S1 2.406(4)
Re1 S3 2.407(4)
Re1 S6 2.409(4)
Re1 Re2 2.5956(9)
Re1 Re3 2.6001(9)
Re1 Re4 2.6070(8)
Re1 Re5 2.6210(8)
Cu1 N14 2.003(15)
Cu1 N13 2.043(16)
Cu1 N12 2.052(14)
Cu1 N11 2.053(15)
Cu1 N15 2.465(14)
S1 Re3 2.406(3)
S1 Re2 2.412(4)
O1 S15 1.453(15)
N1 C1 1.20(2)
Re2 C2 2.112(14)
Re2 S2 2.398(4)
Re2 S7 2.403(3)
Re2 S4 2.413(4)
Re2 Re3 2.5928(7)
Re2 Re6 2.6066(7)
Re2 Re5 2.6197(8)
Cu2 N22 1.976(17)
Cu2 N23 2.035(16)
Cu2 N21 2.054(14)
Cu2 N24 2.056(15)
Cu2 N25 2.282(16)
S2 Re5 2.417(4)
O2 S15 1.467(15)
N2 C2 1.125(18)
Re3 C3 2.093(15)
Re3 S5 2.400(3)
Re3 S4 2.411(4)
Re3 S3 2.413(4)
Re3 Re6 2.6118(7)
Re3 Re4 2.6214(8)
Cu3 N33 2.032(10)
Cu3 N32 2.042(10)
Cu3 N31 2.047(10)
Cu3 N34 2.056(10)
Cu3 N8 2.44(2)
S3 Re4 2.412(4)
O3 S16 1.51(5)
N3 C3 1.150(19)
Re4 C10 2.169(15)
Re4 S15 2.398(5)
Re4 S6 2.416(4)
Re4 S5 2.423(4)
Re4 Re6 2.6547(8)
Re4 Re5 2.6618(8)
Re4 Re10 2.9767(7)
Cu4 N41 2.038(10)
Cu4 N42 2.045(10)
Cu4 N43 2.055(10)
Cu4 N44 2.060(10)
Cu4 N45 2.32(4)
S4 Re6 2.413(3)
O4 S16 1.47(4)
Re5 C10 2.155(14)
Re5 O7 2.22(2)
Re5 S16 2.372(14)
Re5 S6 2.424(4)
Re5 S7 2.426(4)
Re5 Re6 2.6643(8)
Re5 Re11 3.0373(8)
S5 Re6 2.418(3)
O5 S17 1.57(3)
Re6 C10 2.155(13)
Re6 S18 2.410(4)
Re6 S7 2.418(3)
Re6 Re12 2.9571(7)
O6 S17 1.46(3)
Re7 C7 2.103(18)
Re7 S14 2.401(4)
Re7 S9 2.406(4)
Re7 S11 2.412(4)
Re7 S8 2.415(4)
Re7 Re8 2.5973(9)
Re7 Re9 2.6047(9)
Re7 Re10 2.6100(8)
Re7 Re11 2.6200(8)
O7 S17 1.56(3)
N7 C7 1.17(2)
Re8 C8 2.054(15)
Re8 S13 2.391(3)
Re8 S8 2.403(4)
Re8 S11 2.408(4)
Re8 S10 2.409(4)
Re8 Re9 2.5954(8)
Re8 Re10 2.6164(8)
Re8 Re12 2.6172(7)
S8 Re9 2.410(4)
O8 S18 1.485(11)
N8 C8 1.13(2)
Re9 C9 2.106(15)
Re9 S9 2.399(4)
Re9 S12 2.399(3)
Re9 S10 2.414(4)
Re9 Re12 2.6090(7)
Re9 Re11 2.6185(8)
S9 Re11 2.404(4)
O9 S18 1.466(10)
N9 C9 1.140(19)
Re10 C10 2.145(13)
Re10 S15 2.411(5)
Re10 S11 2.411(3)
Re10 S13 2.416(4)
Re10 S14 2.422(4)
Re10 Re12 2.6508(8)
Re10 Re11 2.6605(8)
S10 Re12 2.407(3)
C10 Re11 2.116(14)
C10 Re12 2.118(14)
Re11 S17 2.397(10)
Re11 S14 2.409(4)
Re11 S12 2.410(4)
Re11 S16 2.459(15)
Re11 Re12 2.6563(8)
N11 H11A 0.9100
N11 H11B 0.9100
N11 H11C 0.9100
Re12 S13 2.412(3)
Re12 S12 2.415(3)
Re12 S18 2.419(4)
N12 H12A 0.9100
N12 H12B 0.9100
N12 H12C 0.9100
N13 H13A 0.9100
N13 H13B 0.9100
N13 H13C 0.9100
N14 H14A 0.9100
N14 H14B 0.9100
N14 H14C 0.9100
N15 H15A 0.9100
N15 H15B 0.9100
N15 H15C 0.9100
N21 H21A 0.9100
N21 H21B 0.9100
N21 H21C 0.9100
N22 H22A 0.9100
N22 H22B 0.9100
N22 H22C 0.9100
N23 H23A 0.9100
N23 H23B 0.9100
N23 H23C 0.9100
N24 H24A 0.9100
N24 H24B 0.9100
N24 H24C 0.9100
N25 H25A 0.9100
N25 H25B 0.9100
N25 H25C 0.9100
N31 H31A 0.9100
N31 H31B 0.9100
N31 H31C 0.9100
N32 H32A 0.9100
N32 H32B 0.9100
N32 H32C 0.9100
N33 H33A 0.9100
N33 H33B 0.9100
N33 H33C 0.9100
N34 H34A 0.9100
N34 H34B 0.9100
N34 H34C 0.9100
N41 H41A 0.9100
N41 H41B 0.9100
N41 H41C 0.9100
N41 H41D 0.9100
N41 H41E 0.9100
N41 H41F 0.9100
N42 H42A 0.9100
N42 H42B 0.9100
N42 H42C 0.9100
N42 H42D 0.9100
N42 H42E 0.9100
N42 H42F 0.9100
N43 H43A 0.9100
N43 H43B 0.9100
N43 H43C 0.9100
N43 H43D 0.9100
N43 H43E 0.9100
N43 H43F 0.9100
N44 H44A 0.9100
N44 H44B 0.9100
N44 H44C 0.9100
N44 H44D 0.9100
N44 H44E 0.9100
N44 H44F 0.9100
N45 H45A 0.9100
N45 H45B 0.9100
N45 H45C 0.9100
N45 H45D 0.9100
N45 H45E 0.9100
N45 H45F 0.9100
